data_4336093
loop_
_publ_author_name
'Johannes A. Baus'
'Christian Burschka'
'R\"udiger Bertermann'
'C\'elia Fonseca Guerra'
'F. Matthias Bickelhaupt'
'Reinhold Tacke'

_publ_contact_author_address
;Institut fuer Anorganische Chemie
 Julius-Maximilians-Universitaet Wuerzburg
 Am Hubland
 D-97074 Wuerzburg
 Germany,
 Department of Theoretical Chemistry,
 Amsterdam Center for Multiscale Modeling (ACMM), VU University Amsterdam
 De Boelelaan 1083
 NL-1081 HV Amsterdam
 The Netherlands
;
_publ_contact_author_email r.tacke@uni-wuerzburg.de,f.m.bickelhaupt@vu.nl
_publ_contact_author_fax '049 931 3184609, 031 20 5987629'
_publ_contact_author_name 'Reinhold Tacke, F. Matthias Bickelhaupt'
_publ_contact_author_phone '049 931 3185251, 031 20 5987617'
_publ_section_title
;
 Neutral Six-Coordinate and Cationic Five-Coordinate Silicon(IV) Complexes
 with Two Bidentate Monoanionic N,S-Pyridine-2-thiolato(-) Ligands
;
_journal_name_full 'Inorganic Chemistry'
_journal_page_first 10664
_journal_page_last 10676
_journal_paper_doi 10.1021/ic401698a
_journal_volume 52
_journal_year 2013
_chemical_formula_moiety 'C10 H8 Cl2 N2 S2 Si'
_chemical_formula_sum 'C10 H8 Cl2 N2 S2 Si'
_chemical_formula_weight 319.29
_chemical_name_systematic
; 
 ? 
;
_space_group_IT_number 2
_symmetry_cell_setting triclinic
_symmetry_space_group_name_Hall '-P 1'
_symmetry_space_group_name_H-M 'P -1'
_atom_sites_solution_hydrogens geom
_atom_sites_solution_primary direct
_atom_sites_solution_secondary difmap
_audit_creation_method SHELXL-97
_cell_angle_alpha 82.61(3)
_cell_angle_beta 86.81(3)
_cell_angle_gamma 67.85(3)
_cell_formula_units_Z 2
_cell_length_a 7.1234(14)
_cell_length_b 8.0698(16)
_cell_length_c 12.208(2)
_cell_measurement_reflns_used 4188
_cell_measurement_temperature 173(2)
_cell_measurement_theta_max 28.35
_cell_measurement_theta_min 2.75
_cell_volume 644.6(3)
_computing_cell_refinement STOE-IPDS
_computing_data_collection STOE-IPDS
_computing_data_reduction STOE-IPDS
_computing_molecular_graphics ORTEP/POV-Ray
_computing_publication_material Bruker-SHELXTL
_computing_structure_refinement 'SHELXL-97 (Sheldrick, 2008)'
_computing_structure_solution 'SHELXS-97 (Sheldrick, 2008)'
_diffrn_ambient_temperature 173(2)
_diffrn_measured_fraction_theta_full 0.927
_diffrn_measured_fraction_theta_max 0.927
_diffrn_measurement_device_type image-plate_STOE-IPDS
_diffrn_measurement_method 'omega scan'
_diffrn_radiation_monochromator graphite
_diffrn_radiation_source 'fine-focus sealed tube'
_diffrn_radiation_type MoK\a
_diffrn_radiation_wavelength 0.71073
_diffrn_reflns_av_R_equivalents 0.0918
_diffrn_reflns_av_sigmaI/netI 0.1128
_diffrn_reflns_limit_h_max 9
_diffrn_reflns_limit_h_min -9
_diffrn_reflns_limit_k_max 10
_diffrn_reflns_limit_k_min -10
_diffrn_reflns_limit_l_max 16
_diffrn_reflns_limit_l_min -16
_diffrn_reflns_number 8469
_diffrn_reflns_theta_full 27.87
_diffrn_reflns_theta_max 27.87
_diffrn_reflns_theta_min 2.74
_exptl_absorpt_coefficient_mu 0.897
_exptl_absorpt_correction_type none
_exptl_crystal_colour colourless
_exptl_crystal_density_diffrn 1.645
_exptl_crystal_description plate
_exptl_crystal_F_000 324
_exptl_crystal_size_max 0.7
_exptl_crystal_size_mid 0.3
_exptl_crystal_size_min 0.05
_refine_diff_density_max 0.450
_refine_diff_density_min -0.687
_refine_diff_density_rms 0.097
_refine_ls_extinction_method none
_refine_ls_goodness_of_fit_ref 0.838
_refine_ls_hydrogen_treatment constr
_refine_ls_matrix_type full
_refine_ls_number_parameters 154
_refine_ls_number_reflns 2852
_refine_ls_number_restraints 0
_refine_ls_restrained_S_all 0.838
_refine_ls_R_factor_all 0.0926
_refine_ls_R_factor_gt 0.0423
_refine_ls_shift/su_max 0.000
_refine_ls_shift/su_mean 0.000
_refine_ls_structure_factor_coef Fsqd
_refine_ls_weighting_details 'calc w=1/[\s^2^(Fo^2^)+(0.0424P)^2^+0.0000P] where P=(Fo^2^+2Fc^2^)/3'
_refine_ls_weighting_scheme calc
_refine_ls_wR_factor_gt 0.0854
_refine_ls_wR_factor_ref 0.0977
_reflns_number_gt 1600
_reflns_number_total 2852
_reflns_threshold_expression >2sigma(I)
_cod_data_source_file ic401698a_si_002_2.cif
_cod_data_source_block bau02b
_cod_original_cell_volume 644.5(2)
_cod_database_code 4336093

loop_
_symmetry_equiv_pos_as_xyz
'x, y, z'
'-x, -y, -z'

loop_
_atom_site_label
_atom_site_type_symbol
_atom_site_fract_x
_atom_site_fract_y
_atom_site_fract_z
_atom_site_U_iso_or_equiv
_atom_site_adp_type
_atom_site_occupancy
_atom_site_symmetry_multiplicity
_atom_site_calc_flag
_atom_site_refinement_flags
C1 C 0.6795(6) 0.5941(5) 0.2988(3) 0.0250(8) Uani 1 1 d .
C2 C 0.5153(6) 0.7372(5) 0.3337(3) 0.0291(9) Uani 1 1 d .
H2 H 0.5171 0.8552 0.3259 0.035 Uiso 1 1 calc R
C3 C 0.3498(6) 0.7043(5) 0.3799(3) 0.0325(9) Uani 1 1 d .
H3 H 0.2368 0.8003 0.4046 0.039 Uiso 1 1 calc R
C4 C 0.3471(6) 0.5301(5) 0.3905(3) 0.0298(9) Uani 1 1 d .
H4 H 0.2318 0.5078 0.4207 0.036 Uiso 1 1 calc R
C5 C 0.5133(6) 0.3926(5) 0.3568(3) 0.0260(9) Uani 1 1 d .
H5 H 0.5143 0.2736 0.3646 0.031 Uiso 1 1 calc R
C6 C 0.8111(6) 0.1314(5) 0.1308(3) 0.0254(8) Uani 1 1 d .
C7 C 0.7400(6) 0.0725(5) 0.0447(3) 0.0291(9) Uani 1 1 d .
H7 H 0.7251 -0.0406 0.0537 0.035 Uiso 1 1 calc R
C8 C 0.6919(6) 0.1846(5) -0.0539(3) 0.0318(9) Uani 1 1 d .
H8 H 0.6444 0.1476 -0.1140 0.038 Uiso 1 1 calc R
C9 C 0.7124(6) 0.3507(5) -0.0661(3) 0.0311(9) Uani 1 1 d .
H9 H 0.6783 0.4272 -0.1339 0.037 Uiso 1 1 calc R
C10 C 0.7825(6) 0.4034(5) 0.0210(3) 0.0274(9) Uani 1 1 d .
H10 H 0.7979 0.5162 0.0133 0.033 Uiso 1 1 calc R
Cl1 Cl 1.06807(15) 0.22300(12) 0.42416(8) 0.0301(2) Uani 1 1 d .
Cl2 Cl 1.24801(15) 0.20699(12) 0.18002(8) 0.0292(2) Uani 1 1 d .
N1 N 0.6770(5) 0.4251(4) 0.3122(2) 0.0240(7) Uani 1 1 d .
N2 N 0.8292(5) 0.2949(4) 0.1173(2) 0.0235(7) Uani 1 1 d .
S1 S 0.90702(16) 0.58436(12) 0.23614(8) 0.0280(2) Uani 1 1 d .
S2 S 0.89504(16) 0.02880(12) 0.26173(8) 0.0290(2) Uani 1 1 d .
Si Si 0.94774(16) 0.28982(12) 0.25836(8) 0.0232(2) Uani 1 1 d .

loop_
_atom_site_aniso_label
_atom_site_aniso_U_11
_atom_site_aniso_U_22
_atom_site_aniso_U_33
_atom_site_aniso_U_23
_atom_site_aniso_U_13
_atom_site_aniso_U_12
C1 0.029(3) 0.0268(18) 0.0207(18) 0.0006(15) -0.0041(15) -0.0127(17)
C2 0.029(3) 0.0250(18) 0.028(2) -0.0025(15) -0.0011(17) -0.0051(17)
C3 0.025(3) 0.039(2) 0.023(2) -0.0025(17) -0.0069(16) -0.0001(18)
C4 0.022(3) 0.044(2) 0.024(2) -0.0033(17) -0.0033(16) -0.0131(19)
C5 0.027(3) 0.0344(19) 0.0214(19) -0.0035(16) -0.0021(16) -0.0167(18)
C6 0.020(2) 0.0268(18) 0.0262(19) -0.0046(15) 0.0002(15) -0.0045(16)
C7 0.029(3) 0.0278(18) 0.032(2) -0.0114(17) -0.0034(17) -0.0092(17)
C8 0.025(3) 0.040(2) 0.027(2) -0.0111(17) -0.0045(17) -0.0064(18)
C9 0.026(3) 0.039(2) 0.023(2) -0.0020(16) -0.0037(16) -0.0054(18)
C10 0.026(3) 0.0273(18) 0.026(2) 0.0029(15) -0.0014(16) -0.0078(17)
Cl1 0.0336(7) 0.0326(5) 0.0246(5) -0.0010(4) -0.0058(4) -0.0127(4)
Cl2 0.0250(6) 0.0294(5) 0.0318(5) -0.0049(4) 0.0016(4) -0.0083(4)
N1 0.024(2) 0.0262(15) 0.0218(16) -0.0038(12) -0.0036(13) -0.0090(14)
N2 0.023(2) 0.0205(14) 0.0265(17) -0.0051(13) 0.0022(13) -0.0079(13)
S1 0.0295(7) 0.0233(4) 0.0330(5) -0.0038(4) 0.0027(4) -0.0120(4)
S2 0.0376(7) 0.0228(4) 0.0282(5) -0.0001(4) -0.0059(4) -0.0130(4)
Si 0.0266(7) 0.0216(5) 0.0221(5) -0.0020(4) -0.0018(4) -0.0096(4)

loop_
_atom_type_symbol
_atom_type_description
_atom_type_scat_dispersion_real
_atom_type_scat_dispersion_imag
_atom_type_scat_source
C C 0.0033 0.0016 'International Tables Vol C Tables 4.2.6.8 and 6.1.1.4'
H H 0.0000 0.0000 'International Tables Vol C Tables 4.2.6.8 and 6.1.1.4'
N N 0.0061 0.0033 'International Tables Vol C Tables 4.2.6.8 and 6.1.1.4'
Si Si 0.0817 0.0704 'International Tables Vol C Tables 4.2.6.8 and 6.1.1.4'
S S 0.1246 0.1234 'International Tables Vol C Tables 4.2.6.8 and 6.1.1.4'
Cl Cl 0.1484 0.1585 'International Tables Vol C Tables 4.2.6.8 and 6.1.1.4'

loop_
_geom_angle_atom_site_label_1
_geom_angle_atom_site_label_2
_geom_angle_atom_site_label_3
_geom_angle
N1 C1 C2 120.2(4)
N1 C1 S1 108.1(3)
C2 C1 S1 131.7(3)
C3 C2 C1 118.7(3)
C2 C3 C4 120.5(4)
C5 C4 C3 118.9(4)
N1 C5 C4 120.5(3)
N2 C6 C7 120.5(3)
N2 C6 S2 108.0(2)
C7 C6 S2 131.5(3)
C8 C7 C6 117.8(3)
C7 C8 C9 120.8(3)
C10 C9 C8 119.4(4)
N2 C10 C9 120.0(3)
C5 N1 C1 121.2(3)
C5 N1 Si 138.5(2)
C1 N1 Si 100.3(2)
C10 N2 C6 121.5(3)
C10 N2 Si 137.7(2)
C6 N2 Si 100.6(2)
C1 S1 Si 78.71(12)
C6 S2 Si 78.87(12)
N2 Si N1 88.79(13)
N2 Si Cl1 166.01(10)
N1 Si Cl1 91.56(10)
N2 Si Cl2 89.44(10)
N1 Si Cl2 165.21(10)
Cl1 Si Cl2 93.69(6)
N2 Si S1 95.72(10)
N1 Si S1 72.74(10)
Cl1 Si S1 97.73(6)
Cl2 Si S1 92.84(6)
N2 Si S2 72.55(9)
N1 Si S2 94.69(10)
Cl1 Si S2 93.49(6)
Cl2 Si S2 98.77(6)
S1 Si S2 163.29(6)

loop_
_geom_bond_atom_site_label_1
_geom_bond_atom_site_label_2
_geom_bond_distance
C1 N1 1.359(4)
C1 C2 1.392(5)
C1 S1 1.732(4)
C2 C3 1.378(6)
C3 C4 1.403(5)
C4 C5 1.370(5)
C5 N1 1.359(5)
C6 N2 1.362(4)
C6 C7 1.398(5)
C6 S2 1.729(4)
C7 C8 1.385(5)
C8 C9 1.390(5)
C9 C10 1.378(5)
C10 N2 1.348(5)
Cl1 Si 2.1648(15)
Cl2 Si 2.1897(16)
N1 Si 1.949(3)
N2 Si 1.949(3)
S1 Si 2.2649(13)
S2 Si 2.2697(13)

loop_
_geom_torsion_atom_site_label_1
_geom_torsion_atom_site_label_2
_geom_torsion_atom_site_label_3
_geom_torsion_atom_site_label_4
_geom_torsion
N1 C1 C2 C3 -1.2(5)
S1 C1 C2 C3 178.7(3)
C1 C2 C3 C4 -0.5(5)
C2 C3 C4 C5 1.5(5)
C3 C4 C5 N1 -1.0(5)
N2 C6 C7 C8 0.9(6)
S2 C6 C7 C8 -177.0(3)
C6 C7 C8 C9 -0.6(6)
C7 C8 C9 C10 0.4(6)
C8 C9 C10 N2 -0.5(6)
C4 C5 N1 C1 -0.7(5)
C4 C5 N1 Si 176.4(3)
C2 C1 N1 C5 1.8(5)
S1 C1 N1 C5 -178.1(2)
C2 C1 N1 Si -176.3(3)
S1 C1 N1 Si 3.8(2)
C9 C10 N2 C6 0.8(6)
C9 C10 N2 Si 174.5(3)
C7 C6 N2 C10 -1.0(5)
S2 C6 N2 C10 177.4(3)
C7 C6 N2 Si -176.7(3)
S2 C6 N2 Si 1.7(3)
N1 C1 S1 Si -3.3(2)
C2 C1 S1 Si 176.8(4)
N2 C6 S2 Si -1.4(2)
C7 C6 S2 Si 176.6(4)
C10 N2 Si N1 88.9(4)
C6 N2 Si N1 -96.6(2)
C10 N2 Si Cl1 -179.5(3)
C6 N2 Si Cl1 -5.0(6)
C10 N2 Si Cl2 -76.4(4)
C6 N2 Si Cl2 98.1(2)
C10 N2 Si S1 16.4(4)
C6 N2 Si S1 -169.1(2)
C10 N2 Si S2 -175.8(4)
C6 N2 Si S2 -1.3(2)
C5 N1 Si N2 83.2(3)
C1 N1 Si N2 -99.3(2)
C5 N1 Si Cl1 -82.8(3)
C1 N1 Si Cl1 94.7(2)
C5 N1 Si Cl2 166.4(3)
C1 N1 Si Cl2 -16.1(5)
C5 N1 Si S1 179.6(4)
C1 N1 Si S1 -2.90(18)
C5 N1 Si S2 10.8(3)
C1 N1 Si S2 -171.7(2)
C1 S1 Si N2 89.23(16)
C1 S1 Si N1 2.29(14)
C1 S1 Si Cl1 -86.94(13)
C1 S1 Si Cl2 178.95(12)
C1 S1 Si S2 44.8(2)
C6 S2 Si N2 1.00(16)
C6 S2 Si N1 88.25(16)
C6 S2 Si Cl1 -179.90(14)
C6 S2 Si Cl2 -85.62(14)
C6 S2 Si S1 47.9(3)
